data_4305793
loop_
_publ_author_name
'Andrew B. Jackson'
'Chetna Khosla'
'Peter S. White'
'Joseph L. Templeton'

_publ_contact_author_address
;
University of North Carolina-Chapel Hill, Chemistry
Kenan and Caudill Labs
CB#3290
Chapel Hill, NC, USA 27599
;
_publ_contact_author_email joetemp@unc.edu
_publ_contact_author_name 'Joseph L. Templeton'
_publ_contact_author_phone 919-966-4575
_publ_section_title
;
Reduction of an \h2-Iminoacyl Ligand to \h2-Iminium Enabled by Adjacent
Carbon Monoxide Ligand Replacement with a Variable Electron Donor Alkyne
Ligand in a Cationic Tungsten(II) Bis(acetylacetonate) Complex
;
_journal_name_full 'Inorganic Chemistry'
_journal_page_first 8776
_journal_page_last 8787
_journal_paper_doi 10.1021/ic800738a
_journal_volume 47
_journal_year 2008
_chemical_formula_moiety 'C32 H12 B F24, C25 H37 N O4 P W'
_chemical_formula_sum 'C57 H49 B F24 N O4 P W'
_chemical_formula_weight 1493.60
_chemical_name_systematic
;

 

 ?

 

;
_space_group_IT_number 14
_symmetry_cell_setting monoclinic
_symmetry_space_group_name_Hall '-P 2ybc'
_symmetry_space_group_name_H-M 'P 1 21/c 1'
_atom_sites_solution_hydrogens geom
_atom_sites_solution_primary direct
_atom_sites_solution_secondary difmap
_audit_creation_method SHELXL-97
_cell_angle_alpha 90.00
_cell_angle_beta 96.020(1)
_cell_angle_gamma 90.00
_cell_formula_units_Z 4
_cell_length_a 12.7556(3)
_cell_length_b 19.0951(5)
_cell_length_c 24.7718(6)
_cell_measurement_reflns_used 9064
_cell_measurement_temperature 100(2)
_cell_measurement_theta_max 30.48
_cell_measurement_theta_min 2.29
_cell_volume 6000.4(3)
_computing_cell_refinement 'Bruker APEX2'
_computing_data_collection 'Bruker APEX2'
_computing_data_reduction 'Bruker SAINT'
_computing_molecular_graphics 'Bruker SHELXTL'
_computing_publication_material 'Bruker SHELXTL'
_computing_structure_refinement 'SHELXL-97 (Sheldrick, 1997)'
_computing_structure_solution 'SHELXS-97 (Sheldrick, 1990)'
_diffrn_ambient_temperature 100(2)
_diffrn_measured_fraction_theta_full 0.998
_diffrn_measured_fraction_theta_max 0.998
_diffrn_measurement_device_type 'Bruker-AXS SMART APEX2 CCD area detector'
_diffrn_measurement_method 'phi and omega scans'
_diffrn_radiation_monochromator graphite
_diffrn_radiation_source 'fine-focus sealed tube'
_diffrn_radiation_type MoK\a
_diffrn_radiation_wavelength 0.71073
_diffrn_reflns_av_R_equivalents 0.0381
_diffrn_reflns_av_sigmaI/netI 0.0186
_diffrn_reflns_limit_h_max 15
_diffrn_reflns_limit_h_min -15
_diffrn_reflns_limit_k_max 22
_diffrn_reflns_limit_k_min -22
_diffrn_reflns_limit_l_max 29
_diffrn_reflns_limit_l_min -29
_diffrn_reflns_number 110435
_diffrn_reflns_theta_full 24.96
_diffrn_reflns_theta_max 25.00
_diffrn_reflns_theta_min 1.60
_exptl_absorpt_coefficient_mu 2.072
_exptl_absorpt_correction_T_max 0.695
_exptl_absorpt_correction_T_min 0.430
_exptl_absorpt_correction_type multi-scan
_exptl_absorpt_process_details 'APEX2 SADABS'
_exptl_crystal_colour colourless
_exptl_crystal_density_diffrn 1.653
_exptl_crystal_density_method 'not measured'
_exptl_crystal_description block
_exptl_crystal_F_000 2960
_exptl_crystal_size_max 0.430
_exptl_crystal_size_mid 0.371
_exptl_crystal_size_min 0.165
_refine_diff_density_max 1.274
_refine_diff_density_min -1.031
_refine_diff_density_rms 0.081
_refine_ls_extinction_method none
_refine_ls_goodness_of_fit_ref 1.079
_refine_ls_hydrogen_treatment constr
_refine_ls_matrix_type full
_refine_ls_number_parameters 896
_refine_ls_number_reflns 10560
_refine_ls_number_restraints 168
_refine_ls_restrained_S_all 1.118
_refine_ls_R_factor_all 0.0374
_refine_ls_R_factor_gt 0.0318
_refine_ls_shift/su_max 0.005
_refine_ls_shift/su_mean 0.000
_refine_ls_structure_factor_coef Fsqd
_refine_ls_weighting_details 'calc w=1/[\s^2^(Fo^2^)+(0.0276P)^2^+17.8479P] where P=(Fo^2^+2Fc^2^)/3'
_refine_ls_weighting_scheme calc
_refine_ls_wR_factor_gt 0.0750
_refine_ls_wR_factor_ref 0.0778
_reflns_number_gt 9508
_reflns_number_total 10560
_reflns_threshold_expression >2sigma(I)
_cod_data_source_file ic800738a_si_002_5.cif
_cod_data_source_block c08209
_cod_depositor_comments
;
The following automatic conversions were performed:
'_symmetry_cell_setting' value 'Monoclinic' changed to 'monoclinic'
according to '/home/saulius/struct/CIF-dictionaries/cif_core.dic'
dictionary named 'cif_core.dic' version 2.4.1 from 2010-06-29.

Automatic conversion script
Id: cif_fix_enum 1527 2010-12-29 10:47:43Z saulius 
;
_cod_database_code 4305793

loop_
_symmetry_equiv_pos_as_xyz
'x, y, z'
'-x, y+1/2, -z+1/2'
'-x, -y, -z'
'x, -y-1/2, z-1/2'

loop_
_atom_site_label
_atom_site_type_symbol
_atom_site_fract_x
_atom_site_fract_y
_atom_site_fract_z
_atom_site_U_iso_or_equiv
_atom_site_adp_type
_atom_site_occupancy
_atom_site_symmetry_multiplicity
_atom_site_calc_flag
_atom_site_refinement_flags
_atom_site_disorder_assembly
_atom_site_disorder_group
W1 W 0.926206(12) 0.211210(8) 0.025074(6) 0.02168(6) Uani 0.95 1 d P A 1
W2 W 0.8843(2) 0.25349(16) -0.01886(12) 0.02168(6) Uani 0.05 1 d P A 2
P1 P 0.69478(9) 0.30891(6) 0.00410(5) 0.0377(3) Uani 1 1 d . . .
C1 C 1.0628(4) 0.1157(2) 0.12096(18) 0.0410(11) Uani 1 1 d . A .
H1A H 1.1330 0.1235 0.1380 0.061 Uiso 1 1 calc R . .
H1B H 1.0638 0.0783 0.0951 0.061 Uiso 1 1 calc R . .
H1C H 1.0176 0.1033 0.1481 0.061 Uiso 1 1 calc R . .
C2 C 1.0230(3) 0.1804(2) 0.09273(16) 0.0299(9) Uani 1 1 d . . .
C3 C 1.0260(3) 0.2473(2) 0.09081(16) 0.0298(9) Uani 1 1 d . A .
C4 C 1.0742(3) 0.3100(2) 0.11854(18) 0.0385(10) Uani 1 1 d . . .
H4A H 1.0331 0.3240 0.1470 0.058 Uiso 1 1 calc R A .
H4B H 1.0760 0.3475 0.0929 0.058 Uiso 1 1 calc R . .
H4C H 1.1447 0.2992 0.1337 0.058 Uiso 1 1 calc R . .
C5 C 0.7386(5) 0.1508(3) 0.0871(3) 0.084(2) Uani 1 1 d . A .
H5A H 0.7852 0.1322 0.1165 0.126 Uiso 1 1 calc R . .
H5B H 0.7120 0.1133 0.0637 0.126 Uiso 1 1 calc R . .
H5C H 0.6808 0.1742 0.1013 0.126 Uiso 1 1 calc R . .
N6 N 0.7954(3) 0.20021(18) 0.05647(15) 0.0335(8) Uani 1 1 d . . .
C7 C 0.7962(3) 0.2732(2) 0.05344(16) 0.0291(9) Uani 1 1 d . A .
C8 C 0.8152(3) 0.3198(3) 0.10244(18) 0.0419(11) Uani 1 1 d . . .
C9 C 0.8471(5) 0.3878(3) 0.0961(3) 0.0668(17) Uani 1 1 d . A .
H9 H 0.8584 0.4036 0.0617 0.080 Uiso 1 1 calc R . .
C10 C 0.8629(6) 0.4333(4) 0.1396(4) 0.103(3) Uani 1 1 d . . .
H10 H 0.8834 0.4792 0.1341 0.124 Uiso 1 1 calc R A .
C11 C 0.8485(7) 0.4111(6) 0.1893(4) 0.129(5) Uani 1 1 d . A .
H11 H 0.8610 0.4414 0.2187 0.155 Uiso 1 1 calc R . .
C12 C 0.8148(6) 0.3425(7) 0.1977(3) 0.116(4) Uani 1 1 d . . .
H12 H 0.8032 0.3275 0.2323 0.139 Uiso 1 1 calc R A .
C13 C 0.7988(4) 0.2971(4) 0.1538(2) 0.0684(19) Uani 1 1 d . A .
H13 H 0.7770 0.2513 0.1591 0.082 Uiso 1 1 calc R . .
C14 C 0.6153(4) 0.2385(3) -0.0258(2) 0.0461(12) Uani 1 1 d . A .
H14A H 0.5712 0.2557 -0.0569 0.069 Uiso 1 1 calc R . .
H14B H 0.5719 0.2203 0.0003 0.069 Uiso 1 1 calc R . .
H14C H 0.6601 0.2021 -0.0370 0.069 Uiso 1 1 calc R . .
C15 C 0.7420(4) 0.3591(3) -0.0494(2) 0.0509(13) Uani 1 1 d . A .
H15A H 0.7867 0.3303 -0.0690 0.076 Uiso 1 1 calc R . .
H15B H 0.7813 0.3986 -0.0342 0.076 Uiso 1 1 calc R . .
H15C H 0.6833 0.3753 -0.0736 0.076 Uiso 1 1 calc R . .
C16 C 0.6075(4) 0.3654(3) 0.0368(2) 0.0594(15) Uani 1 1 d . A .
H16A H 0.6454 0.4063 0.0504 0.089 Uiso 1 1 calc R . .
H16B H 0.5811 0.3409 0.0664 0.089 Uiso 1 1 calc R . .
H16C H 0.5497 0.3792 0.0111 0.089 Uiso 1 1 calc R . .
O17 O 0.9036(2) 0.10131(15) 0.02170(12) 0.0339(7) Uani 1 1 d . . .
C18 C 0.8582(3) 0.0647(2) -0.01693(19) 0.0384(10) Uani 1 1 d . A .
C19 C 0.8205(4) 0.0890(2) -0.0683(2) 0.0427(11) Uani 1 1 d . . .
H19 H 0.7946 0.0555 -0.0935 0.051 Uiso 1 1 calc R A .
C20 C 0.8175(3) 0.1579(3) -0.08567(18) 0.0383(10) Uani 1 1 d . A .
O21 O 0.8495(2) 0.21027(15) -0.05545(11) 0.0314(6) Uani 1 1 d . . .
C22 C 0.8459(4) -0.0110(2) -0.0031(2) 0.0508(13) Uani 1 1 d . . .
H22A H 0.9136 -0.0335 -0.0002 0.076 Uiso 1 1 calc R A .
H22B H 0.7999 -0.0333 -0.0311 0.076 Uiso 1 1 calc R . .
H22C H 0.8164 -0.0148 0.0309 0.076 Uiso 1 1 calc R . .
C23 C 0.7717(4) 0.1757(3) -0.14138(19) 0.0502(12) Uani 1 1 d . . .
H23A H 0.7008 0.1922 -0.1404 0.075 Uiso 1 1 calc R A .
H23B H 0.7712 0.1348 -0.1639 0.075 Uiso 1 1 calc R . .
H23C H 0.8133 0.2116 -0.1559 0.075 Uiso 1 1 calc R . .
O24 O 1.0473(2) 0.17648(15) -0.01927(11) 0.0325(6) Uani 1 1 d . . .
C25 C 1.1089(3) 0.2098(2) -0.04759(15) 0.0337(10) Uani 1 1 d . A .
C26 C 1.1069(4) 0.2807(3) -0.0562(2) 0.0486(12) Uani 1 1 d . . .
H26 H 1.1570 0.2995 -0.0768 0.058 Uiso 1 1 calc R A .
C27 C 1.0353(3) 0.3269(2) -0.03625(18) 0.0372(10) Uani 1 1 d . A .
O28 O 0.9657(2) 0.31019(15) -0.00508(11) 0.0326(6) Uani 1 1 d . . .
C29 C 1.1850(4) 0.1647(3) -0.0744(2) 0.0527(13) Uani 1 1 d . . .
H29A H 1.2373 0.1464 -0.0474 0.079 Uiso 1 1 calc R A .
H29B H 1.2188 0.1922 -0.1000 0.079 Uiso 1 1 calc R . .
H29C H 1.1475 0.1267 -0.0930 0.079 Uiso 1 1 calc R . .
C30 C 1.0348(4) 0.4026(3) -0.0521(2) 0.0576(14) Uani 1 1 d . . .
H30A H 0.9820 0.4102 -0.0821 0.086 Uiso 1 1 calc R A .
H30B H 1.1027 0.4152 -0.0625 0.086 Uiso 1 1 calc R . .
H30C H 1.0193 0.4309 -0.0219 0.086 Uiso 1 1 calc R . .
B40 B 0.3927(3) 0.3174(2) 0.25624(16) 0.0208(8) Uani 1 1 d . . .
C41 C 0.2685(3) 0.32483(19) 0.26773(13) 0.0204(7) Uani 1 1 d . . .
C42 C 0.2008(3) 0.2670(2) 0.26432(14) 0.0239(8) Uani 1 1 d . . .
H42 H 0.2268 0.2238 0.2546 0.029 Uiso 1 1 calc R . .
C43 C 0.0962(3) 0.2717(2) 0.27487(16) 0.0303(9) Uani 1 1 d . . .
C44 C 0.0535(3) 0.3359(2) 0.28687(17) 0.0335(9) Uani 1 1 d . . .
H44 H -0.0164 0.3394 0.2941 0.040 Uiso 1 1 calc R . .
C45 C 0.1172(3) 0.3947(2) 0.28779(16) 0.0299(9) Uani 1 1 d . . .
C46 C 0.2228(3) 0.3892(2) 0.27866(14) 0.0238(8) Uani 1 1 d . . .
H46 H 0.2641 0.4295 0.2799 0.029 Uiso 1 1 calc R . .
C47 C 0.0291(3) 0.2069(2) 0.2738(2) 0.0411(11) Uani 1 1 d . . .
C48 C 0.0750(3) 0.4650(2) 0.3003(2) 0.0428(11) Uani 1 1 d . . .
C51 C 0.4446(3) 0.24564(18) 0.28400(14) 0.0199(7) Uani 1 1 d . . .
C52 C 0.4035(3) 0.21218(19) 0.32736(14) 0.0222(8) Uani 1 1 d . . .
H52 H 0.3453 0.2319 0.3413 0.027 Uiso 1 1 calc R . .
C53 C 0.4457(3) 0.1507(2) 0.35048(14) 0.0233(8) Uani 1 1 d . . .
C54 C 0.5331(3) 0.1199(2) 0.33140(15) 0.0258(8) Uani 1 1 d . . .
H54 H 0.5605 0.0781 0.3460 0.031 Uiso 1 1 calc R . .
C55 C 0.5784(3) 0.1531(2) 0.29001(15) 0.0255(8) Uani 1 1 d . B .
C56 C 0.5359(3) 0.21507(19) 0.26725(15) 0.0234(8) Uani 1 1 d . . .
H56 H 0.5691 0.2368 0.2401 0.028 Uiso 1 1 calc R . .
C57 C 0.3918(3) 0.1178(2) 0.39518(15) 0.0307(9) Uani 1 1 d . . .
C58 C 0.6735(4) 0.1209(2) 0.2690(2) 0.0436(10) Uani 1 1 d U . .
C61 C 0.3867(3) 0.31669(19) 0.18965(14) 0.0201(7) Uani 1 1 d . . .
C62 C 0.3917(3) 0.2556(2) 0.15903(14) 0.0224(8) Uani 1 1 d . . .
H62 H 0.4087 0.2136 0.1768 0.027 Uiso 1 1 calc R . .
C63 C 0.3720(3) 0.2557(2) 0.10259(14) 0.0234(8) Uani 1 1 d . . .
C64 C 0.3439(3) 0.3164(2) 0.07426(15) 0.0264(8) Uani 1 1 d . . .
H64 H 0.3293 0.3161 0.0367 0.032 Uiso 1 1 calc R . .
C65 C 0.3382(3) 0.37753(19) 0.10379(15) 0.0241(8) Uani 1 1 d . C .
C66 C 0.3591(3) 0.37770(19) 0.16008(14) 0.0217(8) Uani 1 1 d . . .
H66 H 0.3546 0.4197 0.1787 0.026 Uiso 1 1 calc R . .
C67 C 0.3783(3) 0.1876(2) 0.07305(16) 0.0308(9) Uani 1 1 d . . .
C68 C 0.3065(4) 0.4436(2) 0.07440(17) 0.0355(9) Uani 1 1 d U . .
C71 C 0.4618(3) 0.38231(18) 0.28501(13) 0.0193(7) Uani 1 1 d . . .
C72 C 0.5338(3) 0.42445(18) 0.26074(14) 0.0196(7) Uani 1 1 d . . .
H72 H 0.5447 0.4165 0.2247 0.024 Uiso 1 1 calc R . .
C73 C 0.5895(3) 0.47809(18) 0.28939(14) 0.0193(7) Uani 1 1 d . . .
C74 C 0.5769(3) 0.49092(18) 0.34321(14) 0.0208(7) Uani 1 1 d . . .
H74 H 0.6137 0.5269 0.3620 0.025 Uiso 1 1 calc R . .
C75 C 0.5082(3) 0.44888(18) 0.36848(14) 0.0205(7) Uani 1 1 d . D .
C76 C 0.4525(3) 0.39588(19) 0.33983(14) 0.0214(7) Uani 1 1 d . . .
H76 H 0.4071 0.3683 0.3578 0.026 Uiso 1 1 calc R . .
C77 C 0.6667(3) 0.5230(2) 0.26385(15) 0.0248(8) Uani 1 1 d . . .
C78 C 0.4898(3) 0.4623(2) 0.42602(15) 0.0284(8) Uani 1 1 d U . .
F41 F -0.0252(3) 0.1970(2) 0.22663(14) 0.0833(12) Uani 1 1 d . . .
F42 F 0.0835(3) 0.14956(17) 0.2848(2) 0.1002(16) Uani 1 1 d . . .
F43 F -0.0407(3) 0.20916(18) 0.30968(15) 0.0781(11) Uani 1 1 d . . .
F44 F 0.0647(3) 0.50681(18) 0.25799(16) 0.0895(12) Uani 1 1 d . . .
F45 F -0.0202(2) 0.46232(16) 0.31780(14) 0.0660(9) Uani 1 1 d . . .
F46 F 0.1367(2) 0.49883(16) 0.33842(16) 0.0766(11) Uani 1 1 d . . .
F51 F 0.3935(2) 0.16063(15) 0.43873(9) 0.0479(7) Uani 1 1 d . . .
F52 F 0.28968(18) 0.10547(13) 0.38089(9) 0.0374(6) Uani 1 1 d . . .
F53 F 0.4345(2) 0.05735(15) 0.41242(11) 0.0569(8) Uani 1 1 d . . .
F54 F 0.7118(7) 0.1539(5) 0.2316(3) 0.061(2) Uani 0.50 1 d PU B 1
F55 F 0.7568(4) 0.1196(4) 0.3118(2) 0.0535(14) Uani 0.50 1 d PU B 1
F56 F 0.6639(5) 0.0552(3) 0.2590(4) 0.0561(16) Uani 0.50 1 d PU B 1
F57 F 0.7062(7) 0.0651(5) 0.2919(4) 0.0750(19) Uani 0.50 1 d PU B 2
F58 F 0.7421(7) 0.1650(5) 0.2567(4) 0.069(2) Uani 0.50 1 d PU B 2
F59 F 0.6421(5) 0.0945(5) 0.2158(3) 0.0765(19) Uani 0.50 1 d PU B 2
F61 F 0.3012(2) 0.14354(14) 0.08127(12) 0.0548(8) Uani 1 1 d . . .
F62 F 0.4671(2) 0.15293(14) 0.08907(11) 0.0526(7) Uani 1 1 d . . .
F63 F 0.3781(3) 0.19598(14) 0.01955(10) 0.0523(7) Uani 1 1 d . . .
F64 F 0.2215(5) 0.4379(4) 0.0391(3) 0.0501(19) Uani 0.50 1 d PU C 1
F65 F 0.3822(7) 0.4688(4) 0.0456(3) 0.0561(18) Uani 0.50 1 d PU C 1
F66 F 0.2879(7) 0.4972(3) 0.1072(3) 0.0524(18) Uani 0.50 1 d PU C 1
F67 F 0.2719(7) 0.4339(5) 0.0233(3) 0.063(2) Uani 0.50 1 d PU C 2
F68 F 0.3842(6) 0.4877(4) 0.0745(3) 0.061(2) Uani 0.50 1 d PU C 2
F69 F 0.2306(6) 0.4769(4) 0.0961(3) 0.0641(19) Uani 0.50 1 d PU C 2
F71 F 0.66288(18) 0.51463(12) 0.21019(8) 0.0302(5) Uani 1 1 d . . .
F72 F 0.65163(19) 0.59170(11) 0.27264(9) 0.0344(5) Uani 1 1 d . . .
F73 F 0.76650(17) 0.51023(13) 0.28474(9) 0.0373(6) Uani 1 1 d . . .
F74 F 0.4103(12) 0.5088(5) 0.4297(7) 0.040(2) Uani 0.50 1 d PU D 1
F75 F 0.5756(12) 0.4924(8) 0.4538(9) 0.038(3) Uani 0.50 1 d PU D 1
F76 F 0.4632(8) 0.4049(9) 0.4514(7) 0.039(2) Uani 0.50 1 d PU D 1
F77 F 0.5534(12) 0.5087(7) 0.4513(8) 0.037(3) Uani 0.50 1 d PU D 2
F78 F 0.5010(8) 0.4049(9) 0.4569(7) 0.039(2) Uani 0.50 1 d PU D 2
F79 F 0.3930(12) 0.4852(6) 0.4305(7) 0.047(3) Uani 0.50 1 d PU D 2

loop_
_atom_site_aniso_label
_atom_site_aniso_U_11
_atom_site_aniso_U_22
_atom_site_aniso_U_33
_atom_site_aniso_U_23
_atom_site_aniso_U_13
_atom_site_aniso_U_12
W1 0.02214(9) 0.02133(9) 0.02164(9) 0.00225(6) 0.00261(6) -0.00135(6)
W2 0.02214(9) 0.02133(9) 0.02164(9) 0.00225(6) 0.00261(6) -0.00135(6)
P1 0.0306(6) 0.0332(6) 0.0467(7) -0.0025(5) -0.0077(5) 0.0036(5)
C1 0.043(3) 0.041(3) 0.038(2) 0.012(2) 0.002(2) 0.006(2)
C2 0.026(2) 0.038(2) 0.027(2) 0.0052(18) 0.0059(16) 0.0013(17)
C3 0.0224(19) 0.038(2) 0.030(2) 0.0026(18) 0.0039(16) 0.0020(17)
C4 0.035(2) 0.043(3) 0.036(2) -0.001(2) -0.0033(19) -0.005(2)
C5 0.081(4) 0.052(4) 0.133(6) 0.024(4) 0.079(4) 0.004(3)
N6 0.0278(18) 0.033(2) 0.040(2) 0.0069(16) 0.0079(15) -0.0008(15)
C7 0.025(2) 0.029(2) 0.033(2) -0.0004(17) 0.0049(16) 0.0033(16)
C8 0.034(2) 0.050(3) 0.040(3) -0.011(2) -0.0012(19) 0.020(2)
C9 0.078(4) 0.044(3) 0.070(4) -0.019(3) -0.029(3) 0.018(3)
C10 0.105(6) 0.085(5) 0.102(6) -0.062(5) -0.065(5) 0.046(4)
C11 0.076(6) 0.182(10) 0.116(8) -0.110(8) -0.051(5) 0.080(6)
C12 0.054(4) 0.250(13) 0.044(4) -0.047(6) -0.001(3) 0.035(6)
C13 0.035(3) 0.135(6) 0.035(3) -0.010(3) 0.002(2) 0.012(3)
C14 0.032(2) 0.045(3) 0.059(3) -0.010(2) -0.004(2) -0.001(2)
C15 0.052(3) 0.040(3) 0.057(3) 0.014(2) -0.017(2) 0.002(2)
C16 0.039(3) 0.057(3) 0.078(4) -0.020(3) -0.014(3) 0.016(2)
O17 0.0327(16) 0.0260(15) 0.0430(17) 0.0014(13) 0.0038(13) -0.0020(12)
C18 0.028(2) 0.039(3) 0.050(3) -0.010(2) 0.0095(19) -0.0022(19)
C19 0.039(2) 0.037(3) 0.053(3) -0.014(2) 0.007(2) -0.013(2)
C20 0.027(2) 0.049(3) 0.039(2) -0.008(2) 0.0045(18) -0.007(2)
O21 0.0315(15) 0.0338(16) 0.0287(14) 0.0007(12) 0.0025(12) -0.0045(12)
C22 0.047(3) 0.032(3) 0.073(4) -0.007(2) 0.005(3) -0.007(2)
C23 0.050(3) 0.061(3) 0.039(3) -0.006(2) 0.003(2) -0.012(3)
O24 0.0307(15) 0.0371(16) 0.0304(15) -0.0016(13) 0.0060(12) -0.0005(13)
C25 0.028(2) 0.053(3) 0.0203(19) 0.0054(19) 0.0026(16) -0.002(2)
C26 0.039(3) 0.059(3) 0.050(3) 0.021(2) 0.018(2) -0.003(2)
C27 0.034(2) 0.040(3) 0.036(2) 0.014(2) -0.0024(19) -0.010(2)
O28 0.0344(15) 0.0321(16) 0.0307(15) 0.0065(12) 0.0003(12) -0.0061(12)
C29 0.040(3) 0.081(4) 0.040(3) 0.002(3) 0.018(2) 0.003(3)
C30 0.051(3) 0.051(3) 0.071(4) 0.027(3) 0.004(3) -0.013(3)
B40 0.025(2) 0.020(2) 0.017(2) -0.0023(16) 0.0023(16) -0.0006(17)
C41 0.0261(19) 0.0218(19) 0.0128(16) -0.0020(14) 0.0001(14) 0.0003(15)
C42 0.0271(19) 0.0251(19) 0.0191(18) -0.0038(15) 0.0004(15) 0.0016(16)
C43 0.025(2) 0.036(2) 0.029(2) -0.0031(17) -0.0019(16) -0.0034(17)
C44 0.022(2) 0.044(3) 0.034(2) -0.0069(19) 0.0017(17) 0.0013(18)
C45 0.026(2) 0.033(2) 0.030(2) -0.0067(17) -0.0010(16) 0.0064(17)
C46 0.0263(19) 0.0246(19) 0.0203(18) -0.0023(15) 0.0011(15) 0.0003(16)
C47 0.029(2) 0.043(3) 0.052(3) -0.012(2) 0.006(2) -0.009(2)
C48 0.032(2) 0.037(3) 0.058(3) -0.008(2) 0.001(2) 0.013(2)
C51 0.0231(18) 0.0180(18) 0.0179(17) -0.0055(14) -0.0012(14) -0.0021(15)
C52 0.0230(18) 0.0256(19) 0.0179(17) -0.0069(15) 0.0010(14) 0.0034(15)
C53 0.0243(19) 0.029(2) 0.0164(17) -0.0014(15) 0.0016(14) -0.0007(16)
C54 0.029(2) 0.023(2) 0.0241(19) 0.0001(15) -0.0021(15) 0.0049(16)
C55 0.0232(19) 0.025(2) 0.029(2) -0.0021(16) 0.0025(15) 0.0008(16)
C56 0.0241(19) 0.0232(19) 0.0230(18) -0.0022(15) 0.0026(14) -0.0036(15)
C57 0.037(2) 0.036(2) 0.0196(19) 0.0028(17) 0.0049(16) 0.0048(18)
C58 0.032(2) 0.038(2) 0.064(3) 0.005(2) 0.019(2) 0.0090(18)
C61 0.0218(18) 0.0184(18) 0.0201(18) -0.0040(14) 0.0026(14) -0.0015(14)
C62 0.0248(19) 0.0212(19) 0.0217(18) -0.0024(15) 0.0048(15) -0.0011(15)
C63 0.0277(19) 0.024(2) 0.0197(18) -0.0058(15) 0.0060(15) -0.0049(16)
C64 0.029(2) 0.030(2) 0.0199(18) -0.0030(16) 0.0032(15) -0.0074(17)
C65 0.0267(19) 0.023(2) 0.0225(19) -0.0001(15) 0.0003(15) -0.0040(15)
C66 0.0233(18) 0.0186(18) 0.0231(18) -0.0045(15) 0.0016(14) -0.0026(14)
C67 0.038(2) 0.030(2) 0.025(2) -0.0091(17) 0.0071(17) -0.0018(18)
C68 0.047(2) 0.027(2) 0.030(2) 0.0025(17) -0.0039(18) -0.0054(18)
C71 0.0234(18) 0.0184(18) 0.0162(17) -0.0030(14) 0.0023(14) 0.0045(14)
C72 0.0223(18) 0.0209(18) 0.0156(17) -0.0002(14) 0.0014(14) 0.0055(15)
C73 0.0218(18) 0.0180(18) 0.0178(17) 0.0023(14) 0.0000(14) 0.0047(14)
C74 0.0243(19) 0.0173(18) 0.0202(18) -0.0028(14) -0.0008(14) 0.0023(14)
C75 0.0261(19) 0.0187(18) 0.0163(17) -0.0016(14) 0.0013(14) 0.0047(15)
C76 0.0251(18) 0.0197(18) 0.0197(18) 0.0007(14) 0.0038(14) 0.0013(15)
C77 0.027(2) 0.025(2) 0.0218(19) 0.0005(15) 0.0010(15) 0.0006(16)
C78 0.041(2) 0.0265(19) 0.0184(17) -0.0028(15) 0.0041(15) -0.0026(17)
F41 0.098(3) 0.085(3) 0.062(2) -0.0165(18) -0.0123(19) -0.056(2)
F42 0.0426(18) 0.0354(18) 0.222(5) 0.016(2) 0.012(2) -0.0117(15)
F43 0.077(2) 0.075(2) 0.090(2) -0.0267(19) 0.046(2) -0.0417(19)
F44 0.121(3) 0.053(2) 0.099(3) 0.016(2) 0.030(2) 0.052(2)
F45 0.0353(15) 0.0589(19) 0.105(3) -0.0365(18) 0.0156(16) 0.0117(14)
F46 0.0423(17) 0.0552(19) 0.128(3) -0.056(2) -0.0124(18) 0.0140(14)
F51 0.0594(17) 0.0670(19) 0.0185(12) -0.0063(12) 0.0092(11) -0.0117(14)
F52 0.0370(14) 0.0467(15) 0.0303(12) 0.0014(11) 0.0114(10) -0.0073(11)
F53 0.0629(18) 0.0563(18) 0.0560(17) 0.0367(14) 0.0269(14) 0.0266(15)
F54 0.062(5) 0.067(5) 0.062(4) 0.035(4) 0.045(4) 0.035(4)
F55 0.020(2) 0.090(4) 0.050(3) -0.009(3) 0.003(2) 0.023(3)
F56 0.037(3) 0.038(3) 0.098(5) -0.032(3) 0.028(3) 0.001(2)
F57 0.067(4) 0.072(4) 0.091(5) 0.031(4) 0.035(4) 0.039(3)
F58 0.035(4) 0.057(4) 0.121(7) -0.020(5) 0.034(4) -0.010(3)
F59 0.055(3) 0.096(5) 0.081(4) -0.043(4) 0.022(3) 0.017(4)
F61 0.0621(18) 0.0378(15) 0.0687(19) -0.0298(14) 0.0268(15) -0.0237(13)
F62 0.0563(17) 0.0420(16) 0.0580(17) -0.0245(13) -0.0005(14) 0.0140(13)
F63 0.094(2) 0.0408(15) 0.0237(13) -0.0136(11) 0.0123(13) 0.0007(15)
F64 0.049(4) 0.038(3) 0.056(5) 0.016(3) -0.032(3) -0.008(3)
F65 0.060(4) 0.043(4) 0.065(4) 0.027(3) 0.009(4) -0.005(3)
F66 0.093(5) 0.025(3) 0.034(3) -0.003(2) -0.017(3) 0.017(3)
F67 0.106(6) 0.040(3) 0.037(4) 0.003(3) -0.028(4) 0.003(5)
F68 0.054(3) 0.040(4) 0.083(5) 0.026(4) -0.023(4) -0.021(3)
F69 0.077(5) 0.051(4) 0.069(4) 0.030(3) 0.030(4) 0.030(4)
F71 0.0378(13) 0.0315(12) 0.0223(11) 0.0033(9) 0.0078(9) -0.0018(10)
F72 0.0477(14) 0.0200(12) 0.0367(13) -0.0002(10) 0.0107(11) -0.0054(10)
F73 0.0229(12) 0.0507(15) 0.0379(13) 0.0072(11) 0.0016(10) -0.0013(11)
F74 0.056(5) 0.038(5) 0.028(3) -0.007(4) 0.012(3) 0.017(4)
F75 0.040(5) 0.054(7) 0.019(3) -0.011(5) -0.001(3) -0.004(4)
F76 0.069(6) 0.030(3) 0.020(4) -0.001(3) 0.010(5) -0.019(5)
F77 0.060(7) 0.033(5) 0.019(3) -0.009(4) 0.006(5) -0.016(4)
F78 0.072(6) 0.025(3) 0.020(4) 0.002(3) 0.008(5) -0.001(5)
F79 0.047(5) 0.067(7) 0.029(3) -0.018(5) 0.005(3) 0.013(5)

loop_
_atom_type_symbol
_atom_type_description
_atom_type_scat_dispersion_real
_atom_type_scat_dispersion_imag
_atom_type_scat_source
W W -0.8490 6.8722 'International Tables Vol C Tables 4.2.6.8 and 6.1.1.4'
C C 0.0033 0.0016 'International Tables Vol C Tables 4.2.6.8 and 6.1.1.4'
H H 0.0000 0.0000 'International Tables Vol C Tables 4.2.6.8 and 6.1.1.4'
B B 0.0013 0.0007 'International Tables Vol C Tables 4.2.6.8 and 6.1.1.4'
F F 0.0171 0.0103 'International Tables Vol C Tables 4.2.6.8 and 6.1.1.4'
N N 0.0061 0.0033 'International Tables Vol C Tables 4.2.6.8 and 6.1.1.4'
O O 0.0106 0.0060 'International Tables Vol C Tables 4.2.6.8 and 6.1.1.4'
P P 0.1023 0.0942 'International Tables Vol C Tables 4.2.6.8 and 6.1.1.4'

loop_
_geom_angle_atom_site_label_1
_geom_angle_atom_site_label_2
_geom_angle_atom_site_label_3
_geom_angle
_geom_angle_site_symmetry_1
_geom_angle_site_symmetry_3
_geom_angle_publ_flag
N6 W1 C2 96.38(15) . . ?
N6 W1 C3 101.86(15) . . ?
C2 W1 C3 36.02(16) . . ?
N6 W1 O24 153.57(13) . . ?
C2 W1 O24 85.64(13) . . ?
C3 W1 O24 95.22(13) . . ?
N6 W1 O28 119.32(13) . . ?
C2 W1 O28 113.44(14) . . ?
C3 W1 O28 80.25(14) . . ?
O24 W1 O28 83.18(11) . . ?
N6 W1 O17 77.75(13) . . ?
C2 W1 O17 79.44(14) . . ?
C3 W1 O17 115.43(14) . . ?
O24 W1 O17 76.73(11) . . ?
O28 W1 O17 155.32(11) . . ?
N6 W1 O21 92.58(13) . . ?
C2 W1 O21 159.66(14) . . ?
C3 W1 O21 157.17(13) . . ?
O24 W1 O21 78.34(10) . . ?
O28 W1 O21 77.26(10) . . ?
O17 W1 O21 84.69(11) . . ?
N6 W1 C7 38.65(14) . . ?
C2 W1 C7 107.45(15) . . ?
C3 W1 C7 89.54(15) . . ?
O24 W1 C7 162.75(13) . . ?
O28 W1 C7 81.29(13) . . ?
O17 W1 C7 116.05(13) . . ?
O21 W1 C7 90.90(13) . . ?
C15 P1 C14 108.3(2) . . ?
C15 P1 C16 106.5(3) . . ?
C14 P1 C16 106.6(2) . . ?
C15 P1 C7 115.4(2) . . ?
C14 P1 C7 109.1(2) . . ?
C16 P1 C7 110.6(2) . . ?
C2 C1 H1A 109.5 . . ?
C2 C1 H1B 109.5 . . ?
H1A C1 H1B 109.5 . . ?
C2 C1 H1C 109.5 . . ?
H1A C1 H1C 109.5 . . ?
H1B C1 H1C 109.5 . . ?
C3 C2 C1 147.1(4) . . ?
C3 C2 W1 72.7(3) . . ?
C1 C2 W1 140.1(3) . . ?
C2 C3 C4 143.4(4) . . ?
C2 C3 W1 71.3(3) . . ?
C4 C3 W1 145.3(3) . . ?
C3 C4 H4A 109.5 . . ?
C3 C4 H4B 109.5 . . ?
H4A C4 H4B 109.5 . . ?
C3 C4 H4C 109.5 . . ?
H4A C4 H4C 109.5 . . ?
H4B C4 H4C 109.5 . . ?
N6 C5 H5A 109.5 . . ?
N6 C5 H5B 109.5 . . ?
H5A C5 H5B 109.5 . . ?
N6 C5 H5C 109.5 . . ?
H5A C5 H5C 109.5 . . ?
H5B C5 H5C 109.5 . . ?
C7 N6 C5 133.2(4) . . ?
C7 N6 W1 81.8(2) . . ?
C5 N6 W1 141.6(3) . . ?
N6 C7 C8 123.3(4) . . ?
N6 C7 P1 113.8(3) . . ?
C8 C7 P1 111.3(3) . . ?
N6 C7 W1 59.5(2) . . ?
C8 C7 W1 120.7(3) . . ?
P1 C7 W1 119.5(2) . . ?
C9 C8 C13 118.4(5) . . ?
C9 C8 C7 119.4(5) . . ?
C13 C8 C7 122.1(5) . . ?
C8 C9 C10 121.7(7) . . ?
C8 C9 H9 119.2 . . ?
C10 C9 H9 119.2 . . ?
C11 C10 C9 119.9(9) . . ?
C11 C10 H10 120.1 . . ?
C9 C10 H10 120.1 . . ?
C10 C11 C12 120.4(7) . . ?
C10 C11 H11 119.8 . . ?
C12 C11 H11 119.8 . . ?
C13 C12 C11 119.4(8) . . ?
C13 C12 H12 120.3 . . ?
C11 C12 H12 120.3 . . ?
C8 C13 C12 120.1(8) . . ?
C8 C13 H13 120.0 . . ?
C12 C13 H13 120.0 . . ?
P1 C14 H14A 109.5 . . ?
P1 C14 H14B 109.5 . . ?
H14A C14 H14B 109.5 . . ?
P1 C14 H14C 109.5 . . ?
H14A C14 H14C 109.5 . . ?
H14B C14 H14C 109.5 . . ?
P1 C15 H15A 109.5 . . ?
P1 C15 H15B 109.5 . . ?
H15A C15 H15B 109.5 . . ?
P1 C15 H15C 109.5 . . ?
H15A C15 H15C 109.5 . . ?
H15B C15 H15C 109.5 . . ?
P1 C16 H16A 109.5 . . ?
P1 C16 H16B 109.5 . . ?
H16A C16 H16B 109.5 . . ?
P1 C16 H16C 109.5 . . ?
H16A C16 H16C 109.5 . . ?
H16B C16 H16C 109.5 . . ?
C18 O17 W1 128.4(3) . . ?
O17 C18 C19 126.2(4) . . ?
O17 C18 C22 114.0(4) . . ?
C19 C18 C22 119.7(4) . . ?
C20 C19 C18 126.6(4) . . ?
C20 C19 H19 116.7 . . ?
C18 C19 H19 116.7 . . ?
O21 C20 C19 124.1(4) . . ?
O21 C20 C23 115.6(4) . . ?
C19 C20 C23 120.3(4) . . ?
C20 O21 W1 129.5(3) . . ?
C18 C22 H22A 109.5 . . ?
C18 C22 H22B 109.5 . . ?
H22A C22 H22B 109.5 . . ?
C18 C22 H22C 109.5 . . ?
H22A C22 H22C 109.5 . . ?
H22B C22 H22C 109.5 . . ?
C20 C23 H23A 109.5 . . ?
C20 C23 H23B 109.5 . . ?
H23A C23 H23B 109.5 . . ?
C20 C23 H23C 109.5 . . ?
H23A C23 H23C 109.5 . . ?
H23B C23 H23C 109.5 . . ?
C25 O24 W1 131.3(3) . . ?
O24 C25 C26 125.1(4) . . ?
O24 C25 C29 114.8(4) . . ?
C26 C25 C29 120.0(4) . . ?
C25 C26 C27 124.8(4) . . ?
C25 C26 H26 117.6 . . ?
C27 C26 H26 117.6 . . ?
O28 C27 C26 125.3(4) . . ?
O28 C27 C30 114.6(4) . . ?
C26 C27 C30 120.1(4) . . ?
C27 O28 W1 130.2(3) . . ?
C25 C29 H29A 109.5 . . ?
C25 C29 H29B 109.5 . . ?
H29A C29 H29B 109.5 . . ?
C25 C29 H29C 109.5 . . ?
H29A C29 H29C 109.5 . . ?
H29B C29 H29C 109.5 . . ?
C27 C30 H30A 109.5 . . ?
C27 C30 H30B 109.5 . . ?
H30A C30 H30B 109.5 . . ?
C27 C30 H30C 109.5 . . ?
H30A C30 H30C 109.5 . . ?
H30B C30 H30C 109.5 . . ?
C71 B40 C51 105.9(3) . . ?
C71 B40 C61 114.2(3) . . ?
C51 B40 C61 112.8(3) . . ?
C71 B40 C41 110.1(3) . . ?
C51 B40 C41 110.7(3) . . ?
C61 B40 C41 103.3(3) . . ?
C42 C41 C46 116.0(3) . . ?
C42 C41 B40 121.4(3) . . ?
C46 C41 B40 122.5(3) . . ?
C43 C42 C41 122.4(4) . . ?
C43 C42 H42 118.8 . . ?
C41 C42 H42 118.8 . . ?
C44 C43 C42 120.4(4) . . ?
C44 C43 C47 119.7(4) . . ?
C42 C43 C47 119.9(4) . . ?
C45 C44 C43 118.5(4) . . ?
C45 C44 H44 120.8 . . ?
C43 C44 H44 120.8 . . ?
C44 C45 C46 120.9(4) . . ?
C44 C45 C48 120.6(4) . . ?
C46 C45 C48 118.5(4) . . ?
C45 C46 C41 121.8(4) . . ?
C45 C46 H46 119.1 . . ?
C41 C46 H46 119.1 . . ?
F41 C47 F42 106.5(4) . . ?
F41 C47 F43 105.9(4) . . ?
F42 C47 F43 105.4(4) . . ?
F41 C47 C43 112.6(4) . . ?
F42 C47 C43 113.4(4) . . ?
F43 C47 C43 112.5(4) . . ?
F44 C48 F46 105.9(4) . . ?
F44 C48 F45 105.4(4) . . ?
F46 C48 F45 106.2(4) . . ?
F44 C48 C45 112.9(4) . . ?
F46 C48 C45 112.6(4) . . ?
F45 C48 C45 113.2(4) . . ?
C52 C51 C56 115.3(3) . . ?
C52 C51 B40 122.4(3) . . ?
C56 C51 B40 122.3(3) . . ?
C53 C52 C51 122.8(3) . . ?
C53 C52 H52 118.6 . . ?
C51 C52 H52 118.6 . . ?
C54 C53 C52 120.6(3) . . ?
C54 C53 C57 121.4(3) . . ?
C52 C53 C57 118.0(3) . . ?
C55 C54 C53 118.1(3) . . ?
C55 C54 H54 120.9 . . ?
C53 C54 H54 120.9 . . ?
C54 C55 C56 120.9(3) . . ?
C54 C55 C58 119.0(4) . . ?
C56 C55 C58 120.1(4) . . ?
C55 C56 C51 122.2(3) . . ?
C55 C56 H56 118.9 . . ?
C51 C56 H56 118.9 . . ?
F53 C57 F52 106.8(3) . . ?
F53 C57 F51 107.3(3) . . ?
F52 C57 F51 104.6(3) . . ?
F53 C57 C53 113.4(3) . . ?
F52 C57 C53 112.8(3) . . ?
F51 C57 C53 111.4(3) . . ?
F57 C58 F58 117.7(7) . . ?
F54 C58 F56 112.7(7) . . ?
F54 C58 F55 103.9(6) . . ?
F56 C58 F55 100.1(6) . . ?
F57 C58 F59 99.5(7) . . ?
F58 C58 F59 98.3(6) . . ?
F57 C58 C55 115.6(5) . . ?
F54 C58 C55 116.1(5) . . ?
F58 C58 C55 114.3(6) . . ?
F56 C58 C55 113.8(4) . . ?
F55 C58 C55 108.4(4) . . ?
F59 C58 C55 107.8(4) . . ?
C62 C61 C66 115.7(3) . . ?
C62 C61 B40 123.5(3) . . ?
C66 C61 B40 120.0(3) . . ?
C63 C62 C61 122.0(3) . . ?
C63 C62 H62 119.0 . . ?
C61 C62 H62 119.0 . . ?
C64 C63 C62 121.3(3) . . ?
C64 C63 C67 120.3(3) . . ?
C62 C63 C67 118.4(3) . . ?
C63 C64 C65 117.7(3) . . ?
C63 C64 H64 121.2 . . ?
C65 C64 H64 121.2 . . ?
C64 C65 C66 121.1(3) . . ?
C64 C65 C68 118.9(3) . . ?
C66 C65 C68 120.0(3) . . ?
C65 C66 C61 122.2(3) . . ?
C65 C66 H66 118.9 . . ?
C61 C66 H66 118.9 . . ?
F61 C67 F63 107.7(3) . . ?
F61 C67 F62 105.1(4) . . ?
F63 C67 F62 105.6(3) . . ?
F61 C67 C63 113.3(3) . . ?
F63 C67 C63 112.7(3) . . ?
F62 C67 C63 111.8(3) . . ?
F68 C68 F67 105.8(6) . . ?
F68 C68 F69 106.2(6) . . ?
F67 C68 F69 106.0(6) . . ?
F64 C68 F66 106.1(6) . . ?
F64 C68 F65 105.2(6) . . ?
F66 C68 F65 103.4(6) . . ?
F64 C68 C65 114.5(5) . . ?
F66 C68 C65 113.9(4) . . ?
F65 C68 C65 112.8(5) . . ?
C76 C71 C72 115.8(3) . . ?
C76 C71 B40 117.7(3) . . ?
C72 C71 B40 126.4(3) . . ?
C73 C72 C71 121.6(3) . . ?
C73 C72 H72 119.2 . . ?
C71 C72 H72 119.2 . . ?
C74 C73 C72 121.1(3) . . ?
C74 C73 C77 117.0(3) . . ?
C72 C73 C77 121.9(3) . . ?
C73 C74 C75 118.4(3) . . ?
C73 C74 H74 120.8 . . ?
C75 C74 H74 120.8 . . ?
C74 C75 C76 120.4(3) . . ?
C74 C75 C78 120.2(3) . . ?
C76 C75 C78 119.4(3) . . ?
C75 C76 C71 122.7(3) . . ?
C75 C76 H76 118.7 . . ?
C71 C76 H76 118.7 . . ?
F71 C77 F73 107.2(3) . . ?
F71 C77 F72 106.7(3) . . ?
F73 C77 F72 105.1(3) . . ?
F71 C77 C73 113.3(3) . . ?
F73 C77 C73 111.8(3) . . ?
F72 C77 C73 112.2(3) . . ?
F77 C78 F79 105.7(8) . . ?
F77 C78 F78 104.9(9) . . ?
F79 C78 F78 105.5(8) . . ?
F76 C78 F74 106.2(9) . . ?
F76 C78 F75 110.0(10) . . ?
F74 C78 F75 105.0(8) . . ?
F76 C78 C75 112.6(8) . . ?
F74 C78 C75 111.7(7) . . ?
F75 C78 C75 111.0(9) . . ?

loop_
_geom_bond_atom_site_label_1
_geom_bond_atom_site_label_2
_geom_bond_distance
_geom_bond_site_symmetry_2
_geom_bond_publ_flag
W1 N6 1.925(3) . ?
W1 C2 2.060(4) . ?
W1 C3 2.077(4) . ?
W1 O24 2.095(3) . ?
W1 O28 2.113(3) . ?
W1 O17 2.119(3) . ?
W1 O21 2.128(3) . ?
W1 C7 2.211(4) . ?
P1 C15 1.790(5) . ?
P1 C14 1.796(5) . ?
P1 C16 1.803(5) . ?
P1 C7 1.817(4) . ?
C1 C2 1.484(6) . ?
C1 H1A 0.9600 . ?
C1 H1B 0.9600 . ?
C1 H1C 0.9600 . ?
C2 C3 1.279(6) . ?
C3 C4 1.481(6) . ?
C4 H4A 0.9600 . ?
C4 H4B 0.9600 . ?
C4 H4C 0.9600 . ?
C5 N6 1.451(6) . ?
C5 H5A 0.9600 . ?
C5 H5B 0.9600 . ?
C5 H5C 0.9600 . ?
N6 C7 1.395(5) . ?
C7 C8 1.504(6) . ?
C8 C9 1.376(8) . ?
C8 C13 1.381(7) . ?
C9 C10 1.380(8) . ?
C9 H9 0.9300 . ?
C10 C11 1.334(14) . ?
C10 H10 0.9300 . ?
C11 C12 1.401(14) . ?
C11 H11 0.9300 . ?
C12 C13 1.388(10) . ?
C12 H12 0.9300 . ?
C13 H13 0.9300 . ?
C14 H14A 0.9600 . ?
C14 H14B 0.9600 . ?
C14 H14C 0.9600 . ?
C15 H15A 0.9600 . ?
C15 H15B 0.9600 . ?
C15 H15C 0.9600 . ?
C16 H16A 0.9600 . ?
C16 H16B 0.9600 . ?
C16 H16C 0.9600 . ?
O17 C18 1.274(5) . ?
C18 C19 1.392(7) . ?
C18 C22 1.499(7) . ?
C19 C20 1.383(7) . ?
C19 H19 0.9300 . ?
C20 O21 1.290(5) . ?
C20 C23 1.481(7) . ?
C22 H22A 0.9600 . ?
C22 H22B 0.9600 . ?
C22 H22C 0.9600 . ?
C23 H23A 0.9600 . ?
C23 H23B 0.9600 . ?
C23 H23C 0.9600 . ?
O24 C25 1.277(5) . ?
C25 C26 1.370(7) . ?
C25 C29 1.505(6) . ?
C26 C27 1.397(7) . ?
C26 H26 0.9300 . ?
C27 O28 1.276(5) . ?
C27 C30 1.497(6) . ?
C29 H29A 0.9600 . ?
C29 H29B 0.9600 . ?
C29 H29C 0.9600 . ?
C30 H30A 0.9600 . ?
C30 H30B 0.9600 . ?
C30 H30C 0.9600 . ?
B40 C71 1.640(5) . ?
B40 C51 1.642(5) . ?
B40 C61 1.643(5) . ?
B40 C41 1.644(5) . ?
C41 C42 1.399(5) . ?
C41 C46 1.399(5) . ?
C42 C43 1.389(5) . ?
C42 H42 0.9300 . ?
C43 C44 1.385(6) . ?
C43 C47 1.503(6) . ?
C44 C45 1.385(6) . ?
C44 H44 0.9300 . ?
C45 C46 1.393(5) . ?
C45 C48 1.492(6) . ?
C46 H46 0.9300 . ?
C47 F41 1.308(6) . ?
C47 F42 1.310(6) . ?
C47 F43 1.324(5) . ?
C48 F44 1.313(6) . ?
C48 F46 1.331(5) . ?
C48 F45 1.332(5) . ?
C51 C52 1.399(5) . ?
C51 C56 1.403(5) . ?
C52 C53 1.390(5) . ?
C52 H52 0.9300 . ?
C53 C54 1.387(5) . ?
C53 C57 1.502(5) . ?
C54 C55 1.383(5) . ?
C54 H54 0.9300 . ?
C55 C56 1.395(5) . ?
C55 C58 1.502(6) . ?
C56 H56 0.9300 . ?
C57 F53 1.328(5) . ?
C57 F52 1.334(5) . ?
C57 F51 1.352(5) . ?
C58 F57 1.258(8) . ?
C58 F54 1.261(9) . ?
C58 F58 1.274(10) . ?
C58 F56 1.282(7) . ?
C58 F55 1.422(7) . ?
C58 F59 1.429(9) . ?
C61 C62 1.396(5) . ?
C61 C66 1.401(5) . ?
C62 C63 1.394(5) . ?
C62 H62 0.9300 . ?
C63 C64 1.383(6) . ?
C63 C67 1.499(5) . ?
C64 C65 1.384(5) . ?
C64 H64 0.9300 . ?
C65 C66 1.392(5) . ?
C65 C68 1.492(5) . ?
C66 H66 0.9300 . ?
C67 F61 1.326(5) . ?
C67 F63 1.335(5) . ?
C67 F62 1.336(5) . ?
C68 F68 1.300(8) . ?
C68 F67 1.310(9) . ?
C68 F69 1.320(8) . ?
C68 F64 1.324(8) . ?
C68 F66 1.343(8) . ?
C68 F65 1.348(9) . ?
C71 C76 1.400(5) . ?
C71 C72 1.403(5) . ?
C72 C73 1.397(5) . ?
C72 H72 0.9300 . ?
C73 C74 1.381(5) . ?
C73 C77 1.496(5) . ?
C74 C75 1.386(5) . ?
C74 H74 0.9300 . ?
C75 C76 1.388(5) . ?
C75 C78 1.491(5) . ?
C76 H76 0.9300 . ?
C77 F71 1.335(4) . ?
C77 F73 1.345(4) . ?
C77 F72 1.347(4) . ?
C78 F77 1.315(18) . ?
C78 F79 1.325(16) . ?
C78 F76 1.325(17) . ?
C78 F78 1.337(17) . ?
C78 F74 1.357(15) . ?
C78 F75 1.358(18) . ?

loop_
_geom_torsion_atom_site_label_1
_geom_torsion_atom_site_label_2
_geom_torsion_atom_site_label_3
_geom_torsion_atom_site_label_4
_geom_torsion
_geom_torsion_site_symmetry_1
_geom_torsion_site_symmetry_2
_geom_torsion_site_symmetry_3
_geom_torsion_site_symmetry_4
_geom_torsion_publ_flag
N6 W1 C2 C3 -101.4(3) . . . . ?
O24 W1 C2 C3 105.1(2) . . . . ?
O28 W1 C2 C3 24.4(3) . . . . ?
O17 W1 C2 C3 -177.7(3) . . . . ?
O21 W1 C2 C3 143.0(3) . . . . ?
C7 W1 C2 C3 -63.5(3) . . . . ?
N6 W1 C2 C1 81.1(5) . . . . ?
C3 W1 C2 C1 -177.5(6) . . . . ?
O24 W1 C2 C1 -72.4(5) . . . . ?
O28 W1 C2 C1 -153.0(4) . . . . ?
O17 W1 C2 C1 4.9(4) . . . . ?
O21 W1 C2 C1 -34.5(7) . . . . ?
C7 W1 C2 C1 119.1(5) . . . . ?
C1 C2 C3 C4 -1.7(12) . . . . ?
W1 C2 C3 C4 -178.7(6) . . . . ?
C1 C2 C3 W1 177.0(7) . . . . ?
N6 W1 C3 C2 84.5(3) . . . . ?
O24 W1 C3 C2 -75.2(2) . . . . ?
O28 W1 C3 C2 -157.4(3) . . . . ?
O17 W1 C3 C2 2.6(3) . . . . ?
O21 W1 C3 C2 -147.4(3) . . . . ?
C7 W1 C3 C2 121.4(3) . . . . ?
N6 W1 C3 C4 -96.9(5) . . . . ?
C2 W1 C3 C4 178.6(7) . . . . ?
O24 W1 C3 C4 103.4(5) . . . . ?
O28 W1 C3 C4 21.3(5) . . . . ?
O17 W1 C3 C4 -178.8(5) . . . . ?
O21 W1 C3 C4 31.2(7) . . . . ?
C7 W1 C3 C4 -60.0(5) . . . . ?
C2 W1 N6 C7 110.1(2) . . . . ?
C3 W1 N6 C7 74.0(3) . . . . ?
O24 W1 N6 C7 -156.9(3) . . . . ?
O28 W1 N6 C7 -11.4(3) . . . . ?
O17 W1 N6 C7 -172.2(2) . . . . ?
O21 W1 N6 C7 -88.2(2) . . . . ?
C2 W1 N6 C5 -48.6(7) . . . . ?
C3 W1 N6 C5 -84.7(7) . . . . ?
O24 W1 N6 C5 44.4(8) . . . . ?
O28 W1 N6 C5 -170.1(6) . . . . ?
O17 W1 N6 C5 29.1(6) . . . . ?
O21 W1 N6 C5 113.1(7) . . . . ?
C7 W1 N6 C5 -158.7(8) . . . . ?
C5 N6 C7 C8 53.3(8) . . . . ?
W1 N6 C7 C8 -108.8(4) . . . . ?
C5 N6 C7 P1 -86.6(6) . . . . ?
W1 N6 C7 P1 111.4(2) . . . . ?
C5 N6 C7 W1 162.0(6) . . . . ?
W2 N6 C7 W1 -30.26(12) . . . . ?
C15 P1 C7 N6 -119.4(3) . . . . ?
C14 P1 C7 N6 2.7(4) . . . . ?
C16 P1 C7 N6 119.6(3) . . . . ?
C15 P1 C7 C8 95.9(4) . . . . ?
C14 P1 C7 C8 -141.9(3) . . . . ?
C16 P1 C7 C8 -25.0(4) . . . . ?
C15 P1 C7 W1 -52.3(3) . . . . ?
C14 P1 C7 W1 69.9(3) . . . . ?
C16 P1 C7 W1 -173.2(3) . . . . ?
C2 W1 C7 N6 -78.1(3) . . . . ?
C3 W1 C7 N6 -109.8(2) . . . . ?
O24 W1 C7 N6 143.9(4) . . . . ?
O28 W1 C7 N6 170.0(2) . . . . ?
O17 W1 C7 N6 8.5(3) . . . . ?
O21 W1 C7 N6 93.0(2) . . . . ?
N6 W1 C7 C8 113.0(4) . . . . ?
C2 W1 C7 C8 34.9(4) . . . . ?
C3 W1 C7 C8 3.2(4) . . . . ?
O24 W1 C7 C8 -103.1(5) . . . . ?
O28 W1 C7 C8 -77.0(3) . . . . ?
O17 W1 C7 C8 121.5(3) . . . . ?
O21 W1 C7 C8 -154.0(3) . . . . ?
N6 W1 C7 P1 -101.8(3) . . . . ?
C2 W1 C7 P1 -179.9(2) . . . . ?
C3 W1 C7 P1 148.4(2) . . . . ?
O24 W1 C7 P1 42.1(6) . . . . ?
O28 W1 C7 P1 68.2(2) . . . . ?
O17 W1 C7 P1 -93.3(2) . . . . ?
O21 W1 C7 P1 -8.8(2) . . . . ?
N6 C7 C8 C9 159.8(4) . . . . ?
P1 C7 C8 C9 -59.5(5) . . . . ?
W1 C7 C8 C9 88.3(5) . . . . ?
N6 C7 C8 C13 -22.0(6) . . . . ?
P1 C7 C8 C13 118.7(4) . . . . ?
W1 C7 C8 C13 -93.6(5) . . . . ?
C13 C8 C9 C10 0.0(8) . . . . ?
C7 C8 C9 C10 178.2(5) . . . . ?
C8 C9 C10 C11 1.0(10) . . . . ?
C9 C10 C11 C12 -1.8(11) . . . . ?
C10 C11 C12 C13 1.6(12) . . . . ?
C9 C8 C13 C12 -0.2(8) . . . . ?
C7 C8 C13 C12 -178.3(5) . . . . ?
C11 C12 C13 C8 -0.6(10) . . . . ?
N6 W1 O17 C18 92.3(3) . . . . ?
C2 W1 O17 C18 -168.7(4) . . . . ?
C3 W1 O17 C18 -170.3(3) . . . . ?
O24 W1 O17 C18 -80.8(3) . . . . ?
O28 W1 O17 C18 -44.4(5) . . . . ?
O21 W1 O17 C18 -1.5(3) . . . . ?
C7 W1 O17 C18 86.9(4) . . . . ?
W1 O17 C18 C19 5.9(6) . . . . ?
W1 O17 C18 C22 -173.6(3) . . . . ?
O17 C18 C19 C20 -5.5(8) . . . . ?
C22 C18 C19 C20 174.0(4) . . . . ?
C18 C19 C20 O21 -0.7(7) . . . . ?
C18 C19 C20 C23 -178.1(4) . . . . ?
C19 C20 O21 W1 5.6(6) . . . . ?
C23 C20 O21 W1 -176.9(3) . . . . ?
N6 W1 O21 C20 -81.5(3) . . . . ?
C2 W1 O21 C20 34.7(6) . . . . ?
C3 W1 O21 C20 148.9(4) . . . . ?
O24 W1 O21 C20 73.4(3) . . . . ?
O28 W1 O21 C20 159.0(3) . . . . ?
O17 W1 O21 C20 -4.1(3) . . . . ?
C7 W1 O21 C20 -120.2(3) . . . . ?
N6 W1 O24 C25 151.8(4) . . . . ?
C2 W1 O24 C25 -112.7(4) . . . . ?
C3 W1 O24 C25 -77.9(4) . . . . ?
O28 W1 O24 C25 1.6(3) . . . . ?
O17 W1 O24 C25 167.2(4) . . . . ?
O21 W1 O24 C25 79.9(3) . . . . ?
C7 W1 O24 C25 27.6(6) . . . . ?
W1 O24 C25 C26 -1.3(6) . . . . ?
W1 O24 C25 C29 -178.7(3) . . . . ?
O24 C25 C26 C27 -1.7(8) . . . . ?
C29 C25 C26 C27 175.6(5) . . . . ?
C25 C26 C27 O28 4.0(8) . . . . ?
C25 C26 C27 C30 -174.8(5) . . . . ?
C26 C27 O28 W1 -3.1(7) . . . . ?
C30 C27 O28 W1 175.8(3) . . . . ?
N6 W1 O28 C27 -164.7(3) . . . . ?
C2 W1 O28 C27 82.8(4) . . . . ?
C3 W1 O28 C27 97.1(4) . . . . ?
O24 W1 O28 C27 0.6(3) . . . . ?
O17 W1 O28 C27 -35.0(5) . . . . ?
O21 W1 O28 C27 -79.0(3) . . . . ?
C7 W1 O28 C27 -171.9(4) . . . . ?
C71 B40 C41 C42 -158.2(3) . . . . ?
C51 B40 C41 C42 -41.4(4) . . . . ?
C61 B40 C41 C42 79.5(4) . . . . ?
C71 B40 C41 C46 25.2(5) . . . . ?
C51 B40 C41 C46 141.9(3) . . . . ?
C61 B40 C41 C46 -97.1(4) . . . . ?
C46 C41 C42 C43 -4.4(5) . . . . ?
B40 C41 C42 C43 178.7(3) . . . . ?
C41 C42 C43 C44 3.1(6) . . . . ?
C41 C42 C43 C47 -176.4(4) . . . . ?
C42 C43 C44 C45 0.3(6) . . . . ?
C47 C43 C44 C45 179.8(4) . . . . ?
C43 C44 C45 C46 -2.1(6) . . . . ?
C43 C44 C45 C48 179.8(4) . . . . ?
C44 C45 C46 C41 0.6(6) . . . . ?
C48 C45 C46 C41 178.8(4) . . . . ?
C42 C41 C46 C45 2.5(5) . . . . ?
B40 C41 C46 C45 179.4(3) . . . . ?
C44 C43 C47 F41 86.2(5) . . . . ?
C42 C43 C47 F41 -94.4(5) . . . . ?
C44 C43 C47 F42 -152.9(4) . . . . ?
C42 C43 C47 F42 26.6(6) . . . . ?
C44 C43 C47 F43 -33.4(6) . . . . ?
C42 C43 C47 F43 146.1(4) . . . . ?
C44 C45 C48 F44 -110.1(5) . . . . ?
C46 C45 C48 F44 71.8(5) . . . . ?
C44 C45 C48 F46 130.1(5) . . . . ?
C46 C45 C48 F46 -48.0(6) . . . . ?
C44 C45 C48 F45 9.5(6) . . . . ?
C46 C45 C48 F45 -168.6(4) . . . . ?
C71 B40 C51 C52 96.6(4) . . . . ?
C61 B40 C51 C52 -137.9(3) . . . . ?
C41 B40 C51 C52 -22.7(4) . . . . ?
C71 B40 C51 C56 -80.9(4) . . . . ?
C61 B40 C51 C56 44.6(5) . . . . ?
C41 B40 C51 C56 159.8(3) . . . . ?
C56 C51 C52 C53 -3.6(5) . . . . ?
B40 C51 C52 C53 178.8(3) . . . . ?
C51 C52 C53 C54 0.8(6) . . . . ?
C51 C52 C53 C57 -177.2(3) . . . . ?
C52 C53 C54 C55 1.8(5) . . . . ?
C57 C53 C54 C55 179.8(3) . . . . ?
C53 C54 C55 C56 -1.4(6) . . . . ?
C53 C54 C55 C58 179.7(4) . . . . ?
C54 C55 C56 C51 -1.6(6) . . . . ?
C58 C55 C56 C51 177.3(4) . . . . ?
C52 C51 C56 C55 3.9(5) . . . . ?
B40 C51 C56 C55 -178.4(3) . . . . ?
C54 C53 C57 F53 -1.6(5) . . . . ?
C52 C53 C57 F53 176.4(3) . . . . ?
C54 C53 C57 F52 -123.1(4) . . . . ?
C52 C53 C57 F52 54.9(5) . . . . ?
C54 C53 C57 F51 119.6(4) . . . . ?
C52 C53 C57 F51 -62.4(4) . . . . ?
C54 C55 C58 F57 -1.0(9) . . . . ?
C56 C55 C58 F57 -179.9(7) . . . . ?
C54 C55 C58 F54 -179.4(6) . . . . ?
C56 C55 C58 F54 1.7(8) . . . . ?
C54 C55 C58 F58 -142.4(6) . . . . ?
C56 C55 C58 F58 38.6(8) . . . . ?
C54 C55 C58 F56 47.4(8) . . . . ?
C56 C55 C58 F56 -131.5(6) . . . . ?
C54 C55 C58 F55 -63.0(6) . . . . ?
C56 C55 C58 F55 118.1(5) . . . . ?
C54 C55 C58 F59 109.3(6) . . . . ?
C56 C55 C58 F59 -69.6(6) . . . . ?
C71 B40 C61 C62 140.6(3) . . . . ?
C51 B40 C61 C62 19.7(5) . . . . ?
C41 B40 C61 C62 -99.8(4) . . . . ?
C71 B40 C61 C66 -49.6(4) . . . . ?
C51 B40 C61 C66 -170.6(3) . . . . ?
C41 B40 C61 C66 69.9(4) . . . . ?
C66 C61 C62 C63 0.9(5) . . . . ?
B40 C61 C62 C63 171.1(3) . . . . ?
C61 C62 C63 C64 -1.6(6) . . . . ?
C61 C62 C63 C67 -179.5(3) . . . . ?
C62 C63 C64 C65 1.4(5) . . . . ?
C67 C63 C64 C65 179.3(3) . . . . ?
C63 C64 C65 C66 -0.6(6) . . . . ?
C63 C64 C65 C68 -179.1(4) . . . . ?
C64 C65 C66 C61 0.0(6) . . . . ?
C68 C65 C66 C61 178.4(4) . . . . ?
C62 C61 C66 C65 -0.1(5) . . . . ?
B40 C61 C66 C65 -170.6(3) . . . . ?
C64 C63 C67 F61 -108.5(4) . . . . ?
C62 C63 C67 F61 69.4(5) . . . . ?
C64 C63 C67 F63 14.1(5) . . . . ?
C62 C63 C67 F63 -168.0(3) . . . . ?
C64 C63 C67 F62 132.9(4) . . . . ?
C62 C63 C67 F62 -49.2(5) . . . . ?
C64 C65 C68 F68 -110.4(6) . . . . ?
C66 C65 C68 F68 71.1(7) . . . . ?
C64 C65 C68 F67 9.6(7) . . . . ?
C66 C65 C68 F67 -168.9(6) . . . . ?
C64 C65 C68 F69 129.9(6) . . . . ?
C66 C65 C68 F69 -48.6(7) . . . . ?
C64 C65 C68 F64 48.0(7) . . . . ?
C66 C65 C68 F64 -130.6(5) . . . . ?
C64 C65 C68 F66 170.3(5) . . . . ?
C66 C65 C68 F66 -8.2(7) . . . . ?
C64 C65 C68 F65 -72.3(6) . . . . ?
C66 C65 C68 F65 109.2(6) . . . . ?
C51 B40 C71 C76 -68.8(4) . . . . ?
C61 B40 C71 C76 166.5(3) . . . . ?
C41 B40 C71 C76 50.8(4) . . . . ?
C51 B40 C71 C72 108.3(4) . . . . ?
C61 B40 C71 C72 -16.4(5) . . . . ?
C41 B40 C71 C72 -132.1(3) . . . . ?
C76 C71 C72 C73 -2.2(5) . . . . ?
B40 C71 C72 C73 -179.3(3) . . . . ?
C71 C72 C73 C74 1.1(5) . . . . ?
C71 C72 C73 C77 179.7(3) . . . . ?
C72 C73 C74 C75 0.5(5) . . . . ?
C77 C73 C74 C75 -178.2(3) . . . . ?
C73 C74 C75 C76 -0.9(5) . . . . ?
C73 C74 C75 C78 -178.1(3) . . . . ?
C74 C75 C76 C71 -0.3(5) . . . . ?
C78 C75 C76 C71 176.9(3) . . . . ?
C72 C71 C76 C75 1.8(5) . . . . ?
B40 C71 C76 C75 179.2(3) . . . . ?
C74 C73 C77 F71 -170.5(3) . . . . ?
C72 C73 C77 F71 10.8(5) . . . . ?
C74 C73 C77 F73 68.2(4) . . . . ?
C72 C73 C77 F73 -110.5(4) . . . . ?
C74 C73 C77 F72 -49.6(4) . . . . ?
C72 C73 C77 F72 131.7(3) . . . . ?
C74 C75 C78 F77 -9.2(8) . . . . ?
C76 C75 C78 F77 173.6(7) . . . . ?
C74 C75 C78 F79 111.6(6) . . . . ?
C76 C75 C78 F79 -65.6(6) . . . . ?
C74 C75 C78 F76 -152.2(6) . . . . ?
C76 C75 C78 F76 30.6(7) . . . . ?
C74 C75 C78 F78 -129.3(6) . . . . ?
C76 C75 C78 F78 53.5(7) . . . . ?
C74 C75 C78 F74 88.4(6) . . . . ?
C76 C75 C78 F74 -88.8(6) . . . . ?
C74 C75 C78 F75 -28.4(8) . . . . ?
C76 C75 C78 F75 154.4(7) . . . . ?
